data_4330648
loop_
_publ_author_name
'Laurine Azor'
'Corinne Bailly'
'Lydia Brelot'
'Marc Henry'
'Pierre Mobian'
'Samuel Dagorne'

_publ_contact_author_address
;
Institut Le Bel, rue Blaise Pascal, 67000 STRASBOURG, FRANCE
;
_publ_contact_author_email welter@unistra.fr
_publ_contact_author_fax 0383681232
_publ_contact_author_name
;
Richard Welter
;
_publ_contact_author_phone 0383681593
_publ_section_title
;
 Stereoselective Synthesis of Biphenolate/Binaphtolate Titanate and
 Zirconate Alkoxide Species: Structural Characterization and Use in the
 Controlled ROP of Lactide
;
_journal_name_full 'Inorganic Chemistry'
_journal_page_first 10876
_journal_page_last 10883
_journal_paper_doi 10.1021/ic301352t
_journal_volume 51
_journal_year 2012
_chemical_formula_sum 'C56 H48 O6 Zr'
_chemical_formula_weight 908.16
_chemical_name_systematic
; 
 ? 
;
_space_group_IT_number 2
_symmetry_cell_setting triclinic
_symmetry_space_group_name_Hall '-P 1'
_symmetry_space_group_name_H-M 'P -1'
_atom_sites_solution_hydrogens geom
_atom_sites_solution_primary direct
_atom_sites_solution_secondary difmap
_audit_creation_method SHELXL-97
_cell_angle_alpha 89.13(2)
_cell_angle_beta 85.11(2)
_cell_angle_gamma 73.82
_cell_formula_units_Z 2
_cell_length_a 9.785(3)
_cell_length_b 13.750(3)
_cell_length_c 17.194(5)
_cell_measurement_reflns_used 18647
_cell_measurement_temperature 173(2)
_cell_measurement_theta_max 30.034
_cell_measurement_theta_min 0.998
_cell_volume 2213.5(11)
_computing_cell_refinement 'Denzo (Nonius B.V., 1998)'
_computing_data_collection 'Collect (Nonius B.V., 1998)'
_computing_data_reduction 'Denzo (Nonius B.V., 1998)'
_computing_molecular_graphics 'PLATON 98 (Spek, 1998)'
_computing_publication_material 'SHELXL-97 (Sheldrick, 1997)'
_computing_structure_refinement 'SHELXL-97 (Sheldrick, 1997)'
_computing_structure_solution 'SHELXS-97 (Sheldrick, 1997)'
_diffrn_ambient_temperature 173(2)
_diffrn_measured_fraction_theta_full 0.996
_diffrn_measured_fraction_theta_max 0.996
_diffrn_measurement_device_type KappaCCD
_diffrn_measurement_method '\p scans'
_diffrn_radiation_monochromator graphite
_diffrn_radiation_source 'fine-focus sealed tube'
_diffrn_radiation_type MoK\a
_diffrn_radiation_wavelength 0.71073
_diffrn_reflns_av_R_equivalents 0.0927
_diffrn_reflns_av_sigmaI/netI 0.0839
_diffrn_reflns_limit_h_max 10
_diffrn_reflns_limit_h_min -13
_diffrn_reflns_limit_k_max 19
_diffrn_reflns_limit_k_min -19
_diffrn_reflns_limit_l_max 24
_diffrn_reflns_limit_l_min -24
_diffrn_reflns_number 31198
_diffrn_reflns_theta_full 30.04
_diffrn_reflns_theta_max 30.04
_diffrn_reflns_theta_min 2.39
_exptl_absorpt_coefficient_mu 0.302
_exptl_absorpt_correction_type none
_exptl_crystal_colour colorless
_exptl_crystal_density_diffrn 1.363
_exptl_crystal_description prism
_exptl_crystal_F_000 944
_exptl_crystal_size_max 0.15
_exptl_crystal_size_mid 0.12
_exptl_crystal_size_min 0.10
_refine_diff_density_max 1.183
_refine_diff_density_min -1.270
_refine_diff_density_rms 0.113
_refine_ls_extinction_method none
_refine_ls_goodness_of_fit_ref 1.061
_refine_ls_hydrogen_treatment constr
_refine_ls_matrix_type full
_refine_ls_number_parameters 568
_refine_ls_number_reflns 12911
_refine_ls_number_restraints 2
_refine_ls_restrained_S_all 1.066
_refine_ls_R_factor_all 0.0870
_refine_ls_R_factor_gt 0.0568
_refine_ls_shift/su_max 0.001
_refine_ls_shift/su_mean 0.000
_refine_ls_structure_factor_coef Fsqd
_refine_ls_weighting_details 'calc w=1/[\s^2^(Fo^2^)+(0.0955P)^2^+0.2223P] where P=(Fo^2^+2Fc^2^)/3'
_refine_ls_weighting_scheme calc
_refine_ls_wR_factor_gt 0.1507
_refine_ls_wR_factor_ref 0.1741
_reflns_number_gt 9455
_reflns_number_total 12911
_reflns_threshold_expression >2sigma(I)
_cod_data_source_file ic301352t_si_002_4.cif
_cod_data_source_block laurine_zr_oct_2010
_cod_database_code 4330648

loop_
_symmetry_equiv_pos_as_xyz
'x, y, z'
'-x, -y, -z'

loop_
_atom_site_label
_atom_site_type_symbol
_atom_site_fract_x
_atom_site_fract_y
_atom_site_fract_z
_atom_site_U_iso_or_equiv
_atom_site_adp_type
_atom_site_occupancy
_atom_site_symmetry_multiplicity
_atom_site_calc_flag
_atom_site_refinement_flags
Zr Zr 0.02832(3) 0.331941(16) 0.255743(13) 0.02240(9) Uani 1 1 d .
O1 O -0.1680(2) 0.32520(13) 0.23978(10) 0.0274(4) Uani 1 1 d .
O2 O -0.0318(2) 0.46955(13) 0.20430(11) 0.0295(4) Uani 1 1 d .
O3 O 0.00930(19) 0.36088(13) 0.37034(10) 0.0249(4) Uani 1 1 d .
O4 O 0.10621(19) 0.18235(12) 0.27728(10) 0.0248(4) Uani 1 1 d .
O5 O 0.1063(3) 0.28622(17) 0.12977(12) 0.0524(6) Uani 1 1 d .
O6 O 0.2472(2) 0.35466(14) 0.25291(12) 0.0330(4) Uani 1 1 d .
C1 C -0.2176(3) 0.1314(2) 0.26663(18) 0.0366(7) Uani 1 1 d .
H1 H -0.2527 0.1905 0.2983 0.044 Uiso 1 1 calc .
C2 C -0.1774(4) 0.0373(2) 0.3018(2) 0.0428(7) Uani 1 1 d .
H2 H -0.1866 0.0326 0.3571 0.051 Uiso 1 1 calc .
C3 C -0.1233(4) -0.0503(2) 0.2561(2) 0.0486(9) Uani 1 1 d .
H3 H -0.0962 -0.1149 0.2799 0.058 Uiso 1 1 calc .
C4 C -0.1100(4) -0.0419(2) 0.1768(2) 0.0454(8) Uani 1 1 d .
H4 H -0.0723 -0.1012 0.1454 0.054 Uiso 1 1 calc .
C5 C -0.1506(3) 0.0517(2) 0.14147(19) 0.0394(7) Uani 1 1 d .
H5 H -0.1397 0.0557 0.0862 0.047 Uiso 1 1 calc .
C6 C -0.2075(3) 0.14073(19) 0.18574(18) 0.0321(6) Uani 1 1 d .
C7 C -0.2551(3) 0.2384(2) 0.14506(17) 0.0340(6) Uani 1 1 d .
C8 C -0.3224(4) 0.2430(2) 0.0763(2) 0.0462(8) Uani 1 1 d .
H8 H -0.3405 0.1835 0.0575 0.055 Uiso 1 1 calc .
C9 C -0.3634(4) 0.3316(3) 0.0350(2) 0.0542(10) Uani 1 1 d .
H9 H -0.4057 0.3324 -0.0128 0.065 Uiso 1 1 calc .
C10 C -0.3421(4) 0.4202(2) 0.06382(19) 0.0464(8) Uani 1 1 d .
H10 H -0.3712 0.4811 0.0353 0.056 Uiso 1 1 calc .
C11 C -0.2791(3) 0.4213(2) 0.13367(16) 0.0326(6) Uani 1 1 d .
C12 C -0.2340(3) 0.32981(19) 0.17367(15) 0.0293(6) Uani 1 1 d .
C13 C -0.2723(3) 0.52183(19) 0.16325(16) 0.0304(6) Uani 1 1 d .
C14 C -0.3945(3) 0.6035(2) 0.15757(18) 0.0358(6) Uani 1 1 d .
H14 H -0.4782 0.5908 0.1411 0.043 Uiso 1 1 calc .
C15 C -0.3974(3) 0.7022(2) 0.17522(19) 0.0377(7) Uani 1 1 d .
H15 H -0.4822 0.7559 0.1715 0.045 Uiso 1 1 calc .
C16 C -0.2759(3) 0.7215(2) 0.19828(18) 0.0333(6) Uani 1 1 d .
H16 H -0.2760 0.7893 0.2083 0.040 Uiso 1 1 calc .
C17 C -0.1541(3) 0.64357(19) 0.20704(15) 0.0273(5) Uani 1 1 d .
C18 C -0.1514(3) 0.54209(19) 0.19197(15) 0.0261(5) Uani 1 1 d .
C19 C -0.0236(3) 0.66546(18) 0.23298(15) 0.0279(5) Uani 1 1 d .
C20 C 0.0748(3) 0.6914(2) 0.18051(18) 0.0380(7) Uani 1 1 d .
H20 H 0.0641 0.6907 0.1261 0.046 Uiso 1 1 calc .
C21 C 0.1901(3) 0.7188(2) 0.2069(2) 0.0491(9) Uani 1 1 d .
H21 H 0.2577 0.7364 0.1704 0.059 Uiso 1 1 calc .
C22 C 0.2058(4) 0.7204(3) 0.2850(3) 0.0542(9) Uani 1 1 d .
H22 H 0.2832 0.7406 0.3027 0.065 Uiso 1 1 calc .
C23 C 0.1105(4) 0.6931(3) 0.3381(2) 0.0518(9) Uani 1 1 d .
H23 H 0.1230 0.6929 0.3923 0.062 Uiso 1 1 calc .
C24 C -0.0042(3) 0.6657(2) 0.31210(18) 0.0393(7) Uani 1 1 d .
H24 H -0.0703 0.6469 0.3489 0.047 Uiso 1 1 calc .
C25 C -0.3390(3) 0.5443(2) 0.38365(16) 0.0347(6) Uani 1 1 d .
H25 H -0.3713 0.5061 0.3473 0.042 Uiso 1 1 calc .
C26 C -0.3822(3) 0.6489(2) 0.38086(19) 0.0410(7) Uani 1 1 d .
H26 H -0.4442 0.6820 0.3430 0.049 Uiso 1 1 calc .
C27 C -0.3350(3) 0.7057(2) 0.43342(19) 0.0404(7) Uani 1 1 d .
H27 H -0.3660 0.7776 0.4326 0.049 Uiso 1 1 calc .
C28 C -0.2430(4) 0.6566(2) 0.48658(19) 0.0414(7) Uani 1 1 d .
H28 H -0.2082 0.6950 0.5216 0.050 Uiso 1 1 calc .
C29 C -0.2000(3) 0.5517(2) 0.48993(17) 0.0362(6) Uani 1 1 d .
H29 H -0.1368 0.5190 0.5273 0.043 Uiso 1 1 calc .
C30 C -0.2491(3) 0.49426(19) 0.43880(15) 0.0278(5) Uani 1 1 d .
C31 C -0.2114(3) 0.38194(19) 0.44721(15) 0.0277(5) Uani 1 1 d .
C32 C -0.3083(3) 0.3384(2) 0.48789(17) 0.0345(6) Uani 1 1 d .
H32 H -0.4003 0.3798 0.5058 0.041 Uiso 1 1 calc .
C33 C -0.2721(3) 0.2349(2) 0.50273(17) 0.0365(6) Uani 1 1 d .
H33 H -0.3397 0.2055 0.5293 0.044 Uiso 1 1 calc .
C34 C -0.1370(3) 0.1755(2) 0.47843(16) 0.0325(6) Uani 1 1 d .
H34 H -0.1109 0.1056 0.4910 0.039 Uiso 1 1 calc .
C35 C -0.0366(3) 0.21570(19) 0.43548(14) 0.0266(5) Uani 1 1 d .
C36 C -0.0784(3) 0.31968(18) 0.41735(13) 0.0230(5) Uani 1 1 d .
C37 C 0.1083(3) 0.14609(18) 0.41432(15) 0.0255(5) Uani 1 1 d .
C38 C 0.1855(3) 0.0927(2) 0.47411(16) 0.0318(6) Uani 1 1 d .
H38 H 0.1475 0.1060 0.5268 0.038 Uiso 1 1 calc .
C39 C 0.3153(3) 0.0211(2) 0.45836(17) 0.0369(7) Uani 1 1 d .
H39 H 0.3684 -0.0112 0.4999 0.044 Uiso 1 1 calc .
C40 C 0.3678(3) -0.0032(2) 0.38164(17) 0.0337(6) Uani 1 1 d .
H40 H 0.4553 -0.0542 0.3709 0.040 Uiso 1 1 calc .
C41 C 0.2937(3) 0.04625(18) 0.31990(15) 0.0260(5) Uani 1 1 d .
C42 C 0.1676(3) 0.12574(18) 0.33650(14) 0.0243(5) Uani 1 1 d .
C43 C 0.3419(3) 0.01228(18) 0.23773(16) 0.0275(5) Uani 1 1 d .
C44 C 0.4762(3) 0.0110(2) 0.20325(17) 0.0328(6) Uani 1 1 d .
H44 H 0.5398 0.0342 0.2320 0.039 Uiso 1 1 calc .
C45 C 0.5179(3) -0.0236(2) 0.12761(18) 0.0372(6) Uani 1 1 d .
H45 H 0.6102 -0.0243 0.1049 0.045 Uiso 1 1 calc .
C46 C 0.4265(3) -0.0574(2) 0.08432(18) 0.0378(7) Uani 1 1 d .
H46 H 0.4544 -0.0796 0.0318 0.045 Uiso 1 1 calc .
C47 C 0.2937(3) -0.0582(2) 0.11912(18) 0.0381(7) Uani 1 1 d .
H47 H 0.2311 -0.0829 0.0907 0.046 Uiso 1 1 calc .
C48 C 0.2518(3) -0.0235(2) 0.19454(17) 0.0338(6) Uani 1 1 d .
H48 H 0.1602 -0.0241 0.2174 0.041 Uiso 1 1 calc .
C49 C 0.1135(10) 0.3591(4) 0.0673(3) 0.153(4) Uani 1 1 d D
H49A H 0.0166 0.4018 0.0584 0.184 Uiso 1 1 calc .
H49B H 0.1716 0.4036 0.0815 0.184 Uiso 1 1 calc .
C50 C 0.1783(12) 0.3010(6) -0.0016(3) 0.197(5) Uani 1 1 d D
H50A H 0.2836 0.2862 -0.0049 0.237 Uiso 1 1 calc .
H50B H 0.1425 0.3369 -0.0494 0.237 Uiso 1 1 calc .
C51 C 0.1320(9) 0.2046(5) 0.0096(3) 0.126(3) Uani 1 1 d .
H51A H 0.0317 0.2147 -0.0020 0.151 Uiso 1 1 calc .
H51B H 0.1951 0.1476 -0.0221 0.151 Uiso 1 1 calc .
C52 C 0.1502(5) 0.1899(3) 0.0960(2) 0.0654(11) Uani 1 1 d .
H52A H 0.0910 0.1472 0.1190 0.079 Uiso 1 1 calc .
H52B H 0.2513 0.1567 0.1045 0.079 Uiso 1 1 calc .
C53 C 0.2944(4) 0.4424(3) 0.2282(3) 0.0713(13) Uani 1 1 d .
H53A H 0.2116 0.5025 0.2238 0.086 Uiso 1 1 calc .
H53B H 0.3513 0.4295 0.1771 0.086 Uiso 1 1 calc .
C54 C 0.3838(5) 0.4584(3) 0.2906(3) 0.0837(16) Uani 1 1 d D
H54A H 0.4567 0.4913 0.2691 0.100 Uiso 1 1 calc .
H54B H 0.3238 0.5011 0.3335 0.100 Uiso 1 1 calc .
C55 C 0.4521(4) 0.3553(3) 0.3187(2) 0.0572(10) Uani 1 1 d D
H55A H 0.4522 0.3552 0.3763 0.069 Uiso 1 1 calc .
H55B H 0.5519 0.3306 0.2956 0.069 Uiso 1 1 calc .
C56 C 0.3646(4) 0.2902(3) 0.2931(3) 0.0626(12) Uani 1 1 d .
H56A H 0.4239 0.2359 0.2576 0.075 Uiso 1 1 calc .
H56B H 0.3266 0.2583 0.3389 0.075 Uiso 1 1 calc .

loop_
_atom_site_aniso_label
_atom_site_aniso_U_11
_atom_site_aniso_U_22
_atom_site_aniso_U_33
_atom_site_aniso_U_23
_atom_site_aniso_U_13
_atom_site_aniso_U_12
Zr 0.02352(14) 0.02035(13) 0.02224(13) 0.00085(8) -0.00405(9) -0.00373(9)
O1 0.0319(10) 0.0233(8) 0.0303(9) 0.0027(7) -0.0132(8) -0.0101(8)
O2 0.0259(10) 0.0225(8) 0.0413(11) 0.0075(7) -0.0106(8) -0.0066(7)
O3 0.0274(10) 0.0251(8) 0.0228(8) 0.0002(6) -0.0002(7) -0.0092(7)
O4 0.0257(10) 0.0210(8) 0.0261(9) 0.0023(6) -0.0055(7) -0.0029(7)
O5 0.0735(18) 0.0468(13) 0.0290(11) -0.0060(9) 0.0033(11) -0.0059(12)
O6 0.0256(10) 0.0317(10) 0.0407(11) 0.0057(8) -0.0034(8) -0.0065(8)
C1 0.0392(17) 0.0270(13) 0.0469(17) 0.0005(12) -0.0125(13) -0.0123(12)
C2 0.0460(19) 0.0332(15) 0.0548(19) 0.0091(13) -0.0177(15) -0.0166(14)
C3 0.045(2) 0.0273(14) 0.079(3) 0.0097(15) -0.0245(18) -0.0143(14)
C4 0.0369(18) 0.0262(14) 0.074(2) -0.0091(14) -0.0162(16) -0.0063(13)
C5 0.0375(17) 0.0324(14) 0.0518(18) -0.0075(12) -0.0135(14) -0.0125(13)
C6 0.0270(14) 0.0238(12) 0.0485(17) -0.0017(11) -0.0117(12) -0.0094(11)
C7 0.0345(16) 0.0302(13) 0.0395(15) -0.0013(11) -0.0136(12) -0.0096(12)
C8 0.058(2) 0.0357(15) 0.0496(19) -0.0062(13) -0.0267(16) -0.0140(15)
C9 0.073(3) 0.054(2) 0.0446(19) 0.0055(15) -0.0380(18) -0.0224(19)
C10 0.060(2) 0.0383(16) 0.0448(18) 0.0083(13) -0.0316(16) -0.0127(15)
C11 0.0348(16) 0.0298(13) 0.0352(14) 0.0027(10) -0.0167(12) -0.0083(11)
C12 0.0296(14) 0.0280(13) 0.0324(14) -0.0001(10) -0.0128(11) -0.0083(11)
C13 0.0332(15) 0.0261(12) 0.0335(14) 0.0087(10) -0.0128(11) -0.0083(11)
C14 0.0309(15) 0.0327(14) 0.0465(17) 0.0093(12) -0.0179(13) -0.0095(12)
C15 0.0284(15) 0.0288(13) 0.0531(18) 0.0068(12) -0.0115(13) -0.0011(11)
C16 0.0303(15) 0.0244(12) 0.0450(16) 0.0041(11) -0.0059(12) -0.0064(11)
C17 0.0273(14) 0.0264(12) 0.0292(13) 0.0029(9) -0.0036(10) -0.0089(10)
C18 0.0274(14) 0.0251(12) 0.0265(12) 0.0060(9) -0.0063(10) -0.0075(10)
C19 0.0244(13) 0.0228(12) 0.0356(14) 0.0011(10) -0.0017(11) -0.0055(10)
C20 0.0347(16) 0.0335(14) 0.0456(17) 0.0075(12) -0.0019(13) -0.0100(12)
C21 0.0290(17) 0.0375(16) 0.082(3) 0.0147(16) -0.0014(16) -0.0122(14)
C22 0.0363(19) 0.0425(18) 0.087(3) -0.0050(17) -0.0197(18) -0.0120(15)
C23 0.041(2) 0.056(2) 0.059(2) -0.0112(16) -0.0174(16) -0.0099(16)
C24 0.0294(16) 0.0491(17) 0.0386(16) -0.0025(13) -0.0025(12) -0.0097(13)
C25 0.0310(16) 0.0418(15) 0.0309(14) -0.0010(11) -0.0027(11) -0.0091(12)
C26 0.0301(16) 0.0447(17) 0.0447(17) 0.0151(13) -0.0028(13) -0.0057(13)
C27 0.0348(17) 0.0313(14) 0.0512(18) 0.0011(12) 0.0076(14) -0.0059(13)
C28 0.0448(19) 0.0355(15) 0.0447(18) -0.0076(12) 0.0016(14) -0.0135(14)
C29 0.0398(17) 0.0345(14) 0.0336(15) -0.0050(11) -0.0061(12) -0.0078(13)
C30 0.0219(13) 0.0299(13) 0.0289(13) -0.0025(10) 0.0033(10) -0.0043(10)
C31 0.0270(14) 0.0306(13) 0.0255(12) -0.0044(10) -0.0014(10) -0.0079(11)
C32 0.0260(15) 0.0400(15) 0.0367(15) -0.0047(12) 0.0049(11) -0.0100(12)
C33 0.0366(17) 0.0396(15) 0.0368(15) -0.0027(12) 0.0061(12) -0.0189(13)
C34 0.0401(16) 0.0317(13) 0.0297(14) -0.0009(10) -0.0008(11) -0.0173(12)
C35 0.0298(14) 0.0299(12) 0.0220(12) 0.0001(9) -0.0019(10) -0.0116(11)
C36 0.0243(13) 0.0274(12) 0.0179(11) -0.0026(9) -0.0014(9) -0.0083(10)
C37 0.0271(13) 0.0224(11) 0.0294(13) 0.0026(9) -0.0053(10) -0.0101(10)
C38 0.0377(16) 0.0306(13) 0.0303(14) 0.0071(10) -0.0075(11) -0.0139(12)
C39 0.0360(17) 0.0367(15) 0.0389(16) 0.0120(12) -0.0154(13) -0.0084(13)
C40 0.0277(15) 0.0300(13) 0.0422(16) 0.0072(11) -0.0105(12) -0.0043(11)
C41 0.0217(13) 0.0226(11) 0.0334(13) 0.0017(9) -0.0045(10) -0.0050(10)
C42 0.0237(13) 0.0216(11) 0.0287(12) 0.0039(9) -0.0070(10) -0.0069(10)
C43 0.0231(13) 0.0198(11) 0.0384(14) 0.0032(10) -0.0054(10) -0.0032(10)
C44 0.0251(14) 0.0307(13) 0.0420(16) -0.0019(11) -0.0036(11) -0.0064(11)
C45 0.0297(16) 0.0356(15) 0.0442(17) -0.0030(12) 0.0031(12) -0.0075(12)
C46 0.0407(18) 0.0312(14) 0.0392(16) -0.0028(11) 0.0022(13) -0.0075(13)
C47 0.0392(17) 0.0358(15) 0.0412(16) -0.0034(12) -0.0057(13) -0.0124(13)
C48 0.0273(15) 0.0340(14) 0.0418(16) -0.0024(11) -0.0028(12) -0.0109(12)
C49 0.328(11) 0.063(3) 0.046(3) 0.002(2) 0.048(4) -0.034(5)
C50 0.365(15) 0.213(9) 0.062(4) 0.025(5) 0.019(6) -0.173(10)
C51 0.233(8) 0.102(4) 0.040(3) -0.002(3) 0.009(4) -0.047(5)
C52 0.085(3) 0.048(2) 0.051(2) -0.0090(16) 0.009(2) 0.000(2)
C53 0.049(2) 0.060(2) 0.112(4) 0.041(2) -0.025(2) -0.024(2)
C54 0.064(3) 0.054(2) 0.145(5) 0.015(3) -0.036(3) -0.029(2)
C55 0.041(2) 0.071(2) 0.068(2) 0.0201(19) -0.0182(18) -0.0255(19)
C56 0.038(2) 0.0357(17) 0.116(4) 0.0146(19) -0.030(2) -0.0078(15)

loop_
_atom_type_symbol
_atom_type_description
_atom_type_scat_dispersion_real
_atom_type_scat_dispersion_imag
_atom_type_scat_source
C C 0.0033 0.0016 'International Tables Vol C Tables 4.2.6.8 and 6.1.1.4'
H H 0.0000 0.0000 'International Tables Vol C Tables 4.2.6.8 and 6.1.1.4'
O O 0.0106 0.0060 'International Tables Vol C Tables 4.2.6.8 and 6.1.1.4'
Zr Zr -2.9673 0.5597 'International Tables Vol C Tables 4.2.6.8 and 6.1.1.4'

loop_
_geom_angle_atom_site_label_1
_geom_angle_atom_site_label_2
_geom_angle_atom_site_label_3
_geom_angle
O1 Zr O3 100.88(8)
O1 Zr O4 95.18(7)
O3 Zr O4 89.67(7)
O1 Zr O2 85.01(7)
O3 Zr O2 105.39(8)
O4 Zr O2 164.66(8)
O1 Zr O6 169.51(7)
O3 Zr O6 87.19(7)
O4 Zr O6 91.54(7)
O2 Zr O6 86.39(7)
O1 Zr O5 91.94(9)
O3 Zr O5 166.32(9)
O4 Zr O5 84.39(8)
O2 Zr O5 80.27(8)
O6 Zr O5 80.68(9)
C12 O1 Zr 130.24(18)
C18 O2 Zr 139.29(16)
C36 O3 Zr 118.39(14)
C42 O4 Zr 136.25(15)
C52 O5 C49 107.3(3)
C52 O5 Zr 129.1(2)
C49 O5 Zr 123.6(2)
C53 O6 C56 105.2(2)
C53 O6 Zr 129.27(19)
C56 O6 Zr 124.23(18)
C2 C1 C6 121.3(3)
C2 C1 H1 119.4
C6 C1 H1 119.4
C1 C2 C3 120.1(3)
C1 C2 H2 119.9
C3 C2 H2 119.9
C4 C3 C2 119.1(3)
C4 C3 H3 120.4
C2 C3 H3 120.4
C3 C4 C5 120.9(3)
C3 C4 H4 119.6
C5 C4 H4 119.6
C4 C5 C6 121.3(3)
C4 C5 H5 119.4
C6 C5 H5 119.4
C1 C6 C5 117.3(3)
C1 C6 C7 123.6(3)
C5 C6 C7 119.1(3)
C8 C7 C12 118.1(2)
C8 C7 C6 119.8(2)
C12 C7 C6 122.2(2)
C9 C8 C7 121.6(3)
C9 C8 H8 119.2
C7 C8 H8 119.2
C8 C9 C10 119.5(3)
C8 C9 H9 120.2
C10 C9 H9 120.2
C9 C10 C11 121.6(3)
C9 C10 H10 119.2
C11 C10 H10 119.2
C10 C11 C12 118.1(2)
C10 C11 C13 117.5(2)
C12 C11 C13 124.3(2)
O1 C12 C11 120.9(2)
O1 C12 C7 118.0(2)
C11 C12 C7 121.1(2)
C14 C13 C18 117.7(2)
C14 C13 C11 116.5(2)
C18 C13 C11 125.7(2)
C15 C14 C13 122.3(3)
C15 C14 H14 118.8
C13 C14 H14 118.8
C16 C15 C14 119.2(3)
C16 C15 H15 120.4
C14 C15 H15 120.4
C15 C16 C17 120.8(2)
C15 C16 H16 119.6
C17 C16 H16 119.6
C16 C17 C18 120.5(2)
C16 C17 C19 120.3(2)
C18 C17 C19 119.2(2)
O2 C18 C17 117.7(2)
O2 C18 C13 123.1(2)
C17 C18 C13 119.2(2)
C20 C19 C24 118.7(3)
C20 C19 C17 121.6(2)
C24 C19 C17 119.7(2)
C19 C20 C21 120.4(3)
C19 C20 H20 119.8
C21 C20 H20 119.8
C22 C21 C20 120.1(3)
C22 C21 H21 120.0
C20 C21 H21 120.0
C21 C22 C23 120.5(3)
C21 C22 H22 119.8
C23 C22 H22 119.8
C22 C23 C24 119.6(3)
C22 C23 H23 120.2
C24 C23 H23 120.2
C23 C24 C19 120.8(3)
C23 C24 H24 119.6
C19 C24 H24 119.6
C26 C25 C30 121.0(3)
C26 C25 H25 119.5
C30 C25 H25 119.5
C25 C26 C27 120.0(3)
C25 C26 H26 120.0
C27 C26 H26 120.0
C28 C27 C26 119.2(3)
C28 C27 H27 120.4
C26 C27 H27 120.4
C27 C28 C29 121.0(3)
C27 C28 H28 119.5
C29 C28 H28 119.5
C28 C29 C30 120.3(3)
C28 C29 H29 119.9
C30 C29 H29 119.9
C25 C30 C29 118.5(3)
C25 C30 C31 121.8(2)
C29 C30 C31 119.6(2)
C32 C31 C36 119.3(2)
C32 C31 C30 119.2(2)
C36 C31 C30 121.4(2)
C31 C32 C33 120.9(3)
C31 C32 H32 119.6
C33 C32 H32 119.6
C34 C33 C32 119.3(2)
C34 C33 H33 120.3
C32 C33 H33 120.3
C33 C34 C35 121.8(3)
C33 C34 H34 119.1
C35 C34 H34 119.1
C34 C35 C36 117.9(2)
C34 C35 C37 117.7(2)
C36 C35 C37 124.4(2)
O3 C36 C31 119.0(2)
O3 C36 C35 120.5(2)
C31 C36 C35 120.4(2)
C38 C37 C42 118.1(2)
C38 C37 C35 118.5(2)
C42 C37 C35 123.2(2)
C39 C38 C37 121.7(3)
C39 C38 H38 119.1
C37 C38 H38 119.1
C38 C39 C40 119.6(2)
C38 C39 H39 120.2
C40 C39 H39 120.2
C39 C40 C41 120.9(3)
C39 C40 H40 119.6
C41 C40 H40 119.6
C40 C41 C42 119.1(3)
C40 C41 C43 120.7(2)
C42 C41 C43 120.1(2)
O4 C42 C37 120.7(2)
O4 C42 C41 119.2(2)
C37 C42 C41 120.1(2)
C44 C43 C48 118.4(3)
C44 C43 C41 122.5(2)
C48 C43 C41 119.0(2)
C45 C44 C43 120.6(3)
C45 C44 H44 119.7
C43 C44 H44 119.7
C44 C45 C46 120.7(3)
C44 C45 H45 119.6
C46 C45 H45 119.6
C47 C46 C45 118.8(3)
C47 C46 H46 120.6
C45 C46 H46 120.6
C48 C47 C46 120.6(3)
C48 C47 H47 119.7
C46 C47 H47 119.7
C47 C48 C43 120.9(3)
C47 C48 H48 119.5
C43 C48 H48 119.5
C50 C49 O5 106.8(4)
C50 C49 H49A 110.4
O5 C49 H49A 110.4
C50 C49 H49B 110.4
O5 C49 H49B 110.4
H49A C49 H49B 108.6
C49 C50 C51 102.8(5)
C49 C50 H50A 111.2
C51 C50 H50A 111.2
C49 C50 H50B 111.2
C51 C50 H50B 111.2
H50A C50 H50B 109.1
C52 C51 C50 98.7(5)
C52 C51 H51A 112.0
C50 C51 H51A 112.0
C52 C51 H51B 112.0
C50 C51 H51B 112.0
H51A C51 H51B 109.7
O5 C52 C51 106.3(4)
O5 C52 H52A 110.5
C51 C52 H52A 110.5
O5 C52 H52B 110.5
C51 C52 H52B 110.5
H52A C52 H52B 108.7
O6 C53 C54 105.1(3)
O6 C53 H53A 110.7
C54 C53 H53A 110.7
O6 C53 H53B 110.7
C54 C53 H53B 110.7
H53A C53 H53B 108.8
C55 C54 C53 104.7(3)
C55 C54 H54A 110.8
C53 C54 H54A 110.8
C55 C54 H54B 110.8
C53 C54 H54B 110.8
H54A C54 H54B 108.9
C54 C55 C56 105.7(3)
C54 C55 H55A 110.6
C56 C55 H55A 110.6
C54 C55 H55B 110.6
C56 C55 H55B 110.6
H55A C55 H55B 108.7
O6 C56 C55 107.7(3)
O6 C56 H56A 110.2
C55 C56 H56A 110.2
O6 C56 H56B 110.2
C55 C56 H56B 110.2
H56A C56 H56B 108.5

loop_
_geom_bond_atom_site_label_1
_geom_bond_atom_site_label_2
_geom_bond_distance
Zr O1 1.9909(19)
Zr O3 1.9988(18)
Zr O4 2.0249(17)
Zr O2 2.0313(17)
Zr O6 2.245(2)
Zr O5 2.272(2)
O1 C12 1.347(3)
O2 C18 1.339(3)
O3 C36 1.360(3)
O4 C42 1.350(3)
O5 C52 1.393(4)
O5 C49 1.468(5)
O6 C53 1.453(4)
O6 C56 1.461(4)
C1 C2 1.388(4)
C1 C6 1.392(4)
C1 H1 0.9500
C2 C3 1.398(5)
C2 H2 0.9500
C3 C4 1.366(5)
C3 H3 0.9500
C4 C5 1.384(4)
C4 H4 0.9500
C5 C6 1.402(4)
C5 H5 0.9500
C6 C7 1.480(4)
C7 C8 1.394(4)
C7 C12 1.430(4)
C8 C9 1.379(5)
C8 H8 0.9500
C9 C10 1.397(4)
C9 H9 0.9500
C10 C11 1.398(4)
C10 H10 0.9500
C11 C12 1.402(4)
C11 C13 1.501(4)
C13 C14 1.403(4)
C13 C18 1.418(4)
C14 C15 1.387(4)
C14 H14 0.9500
C15 C16 1.379(4)
C15 H15 0.9500
C16 C17 1.380(4)
C16 H16 0.9500
C17 C18 1.416(3)
C17 C19 1.495(4)
C19 C20 1.380(4)
C19 C24 1.390(4)
C20 C21 1.396(4)
C20 H20 0.9500
C21 C22 1.366(5)
C21 H21 0.9500
C22 C23 1.372(6)
C22 H22 0.9500
C23 C24 1.388(4)
C23 H23 0.9500
C24 H24 0.9500
C25 C26 1.383(4)
C25 C30 1.390(4)
C25 H25 0.9500
C26 C27 1.390(5)
C26 H26 0.9500
C27 C28 1.373(4)
C27 H27 0.9500
C28 C29 1.386(4)
C28 H28 0.9500
C29 C30 1.390(4)
C29 H29 0.9500
C30 C31 1.492(4)
C31 C32 1.392(4)
C31 C36 1.403(4)
C32 C33 1.393(4)
C32 H32 0.9500
C33 C34 1.380(4)
C33 H33 0.9500
C34 C35 1.408(4)
C34 H34 0.9500
C35 C36 1.411(4)
C35 C37 1.492(4)
C37 C38 1.403(4)
C37 C42 1.412(4)
C38 C39 1.381(4)
C38 H38 0.9500
C39 C40 1.385(4)
C39 H39 0.9500
C40 C41 1.396(4)
C40 H40 0.9500
C41 C42 1.412(4)
C41 C43 1.490(4)
C43 C44 1.391(4)
C43 C48 1.391(4)
C44 C45 1.380(4)
C44 H44 0.9500
C45 C46 1.387(4)
C45 H45 0.9500
C46 C47 1.386(4)
C46 H46 0.9500
C47 C48 1.377(4)
C47 H47 0.9500
C48 H48 0.9500
C49 C50 1.436(5)
C49 H49A 0.9900
C49 H49B 0.9900
C50 C51 1.520(9)
C50 H50A 0.9900
C50 H50B 0.9900
C51 C52 1.514(6)
C51 H51A 0.9900
C51 H51B 0.9900
C52 H52A 0.9900
C52 H52B 0.9900
C53 C54 1.496(6)
C53 H53A 0.9900
C53 H53B 0.9900
C54 C55 1.481(4)
C54 H54A 0.9900
C54 H54B 0.9900
C55 C56 1.494(5)
C55 H55A 0.9900
C55 H55B 0.9900
C56 H56A 0.9900
C56 H56B 0.9900

loop_
_geom_torsion_atom_site_label_1
_geom_torsion_atom_site_label_2
_geom_torsion_atom_site_label_3
_geom_torsion_atom_site_label_4
_geom_torsion
O3 Zr O1 C12 163.7(2)
O4 Zr O1 C12 -105.7(2)
O2 Zr O1 C12 58.9(2)
O6 Zr O1 C12 23.9(5)
O5 Zr O1 C12 -21.1(2)
O1 Zr O2 C18 23.3(3)
O3 Zr O2 C18 -76.6(3)
O4 Zr O2 C18 114.7(3)
O6 Zr O2 C18 -162.7(3)
O5 Zr O2 C18 116.1(3)
O1 Zr O3 C36 34.14(18)
O4 Zr O3 C36 -61.07(17)
O2 Zr O3 C36 121.90(17)
O6 Zr O3 C36 -152.62(17)
O5 Zr O3 C36 -125.2(3)
O1 Zr O4 C42 -121.4(2)
O3 Zr O4 C42 -20.5(2)
O2 Zr O4 C42 148.6(3)
O6 Zr O4 C42 66.7(2)
O5 Zr O4 C42 147.2(2)
O1 Zr O5 C52 -81.9(3)
O3 Zr O5 C52 77.8(5)
O4 Zr O5 C52 13.2(3)
O2 Zr O5 C52 -166.5(3)
O6 Zr O5 C52 105.6(3)
O1 Zr O5 C49 95.8(5)
O3 Zr O5 C49 -104.5(6)
O4 Zr O5 C49 -169.2(5)
O2 Zr O5 C49 11.2(5)
O6 Zr O5 C49 -76.7(5)
O1 Zr O6 C53 39.7(5)
O3 Zr O6 C53 -100.9(3)
O4 Zr O6 C53 169.5(3)
O2 Zr O6 C53 4.7(3)
O5 Zr O6 C53 85.4(3)
O1 Zr O6 C56 -155.2(4)
O3 Zr O6 C56 64.2(3)
O4 Zr O6 C56 -25.4(3)
O2 Zr O6 C56 169.8(3)
O5 Zr O6 C56 -109.5(3)
C6 C1 C2 C3 1.1(5)
C1 C2 C3 C4 0.4(5)
C2 C3 C4 C5 -0.7(5)
C3 C4 C5 C6 -0.4(5)
C2 C1 C6 C5 -2.1(4)
C2 C1 C6 C7 177.0(3)
C4 C5 C6 C1 1.8(4)
C4 C5 C6 C7 -177.4(3)
C1 C6 C7 C8 -141.4(3)
C5 C6 C7 C8 37.7(4)
C1 C6 C7 C12 38.9(4)
C5 C6 C7 C12 -142.0(3)
C12 C7 C8 C9 2.3(6)
C6 C7 C8 C9 -177.4(4)
C7 C8 C9 C10 -2.5(6)
C8 C9 C10 C11 0.5(6)
C9 C10 C11 C12 1.5(6)
C9 C10 C11 C13 -174.9(3)
Zr O1 C12 C11 -72.5(3)
Zr O1 C12 C7 106.8(3)
C10 C11 C12 O1 177.6(3)
C13 C11 C12 O1 -6.3(5)
C10 C11 C12 C7 -1.6(5)
C13 C11 C12 C7 174.5(3)
C8 C7 C12 O1 -179.5(3)
C6 C7 C12 O1 0.2(4)
C8 C7 C12 C11 -0.3(5)
C6 C7 C12 C11 179.5(3)
C10 C11 C13 C14 41.8(4)
C12 C11 C13 C14 -134.3(3)
C10 C11 C13 C18 -134.4(3)
C12 C11 C13 C18 49.5(4)
C18 C13 C14 C15 3.3(4)
C11 C13 C14 C15 -173.2(3)
C13 C14 C15 C16 0.8(5)
C14 C15 C16 C17 -2.7(5)
C15 C16 C17 C18 0.4(4)
C15 C16 C17 C19 -179.3(3)
Zr O2 C18 C17 133.8(2)
Zr O2 C18 C13 -47.6(4)
C16 C17 C18 O2 -177.6(2)
C19 C17 C18 O2 2.1(4)
C16 C17 C18 C13 3.7(4)
C19 C17 C18 C13 -176.5(2)
C14 C13 C18 O2 176.0(3)
C11 C13 C18 O2 -7.9(4)
C14 C13 C18 C17 -5.4(4)
C11 C13 C18 C17 170.7(3)
C16 C17 C19 C20 -85.7(4)
C18 C17 C19 C20 94.6(3)
C16 C17 C19 C24 90.5(3)
C18 C17 C19 C24 -89.2(3)
C24 C19 C20 C21 -1.0(4)
C17 C19 C20 C21 175.2(3)
C19 C20 C21 C22 -0.2(5)
C20 C21 C22 C23 1.4(5)
C21 C22 C23 C24 -1.3(6)
C22 C23 C24 C19 0.1(5)
C20 C19 C24 C23 1.1(4)
C17 C19 C24 C23 -175.2(3)
C30 C25 C26 C27 0.4(4)
C25 C26 C27 C28 1.4(5)
C26 C27 C28 C29 -1.8(5)
C27 C28 C29 C30 0.4(5)
C26 C25 C30 C29 -1.8(4)
C26 C25 C30 C31 174.7(3)
C28 C29 C30 C25 1.4(4)
C28 C29 C30 C31 -175.2(3)
C25 C30 C31 C32 -79.5(3)
C29 C30 C31 C32 96.9(3)
C25 C30 C31 C36 102.7(3)
C29 C30 C31 C36 -80.8(3)
C36 C31 C32 C33 3.3(4)
C30 C31 C32 C33 -174.5(3)
C31 C32 C33 C34 1.7(4)
C32 C33 C34 C35 -3.3(4)
C33 C34 C35 C36 -0.2(4)
C33 C34 C35 C37 177.9(2)
Zr O3 C36 C31 -105.1(2)
Zr O3 C36 C35 74.5(3)
C32 C31 C36 O3 172.7(2)
C30 C31 C36 O3 -9.6(4)
C32 C31 C36 C35 -6.9(4)
C30 C31 C36 C35 170.8(2)
C34 C35 C36 O3 -174.3(2)
C37 C35 C36 O3 7.8(4)
C34 C35 C36 C31 5.3(4)
C37 C35 C36 C31 -172.7(2)
C34 C35 C37 C38 -54.5(3)
C36 C35 C37 C38 123.5(3)
C34 C35 C37 C42 120.8(3)
C36 C35 C37 C42 -61.2(3)
C42 C37 C38 C39 -0.7(4)
C35 C37 C38 C39 174.9(2)
C37 C38 C39 C40 -3.8(4)
C38 C39 C40 C41 2.4(4)
C39 C40 C41 C42 3.4(4)
C39 C40 C41 C43 -173.3(2)
Zr O4 C42 C37 47.0(3)
Zr O4 C42 C41 -132.2(2)
C38 C37 C42 O4 -172.7(2)
C35 C37 C42 O4 11.9(4)
C38 C37 C42 C41 6.5(3)
C35 C37 C42 C41 -168.9(2)
C40 C41 C42 O4 171.4(2)
C43 C41 C42 O4 -12.0(3)
C40 C41 C42 C37 -7.9(4)
C43 C41 C42 C37 168.8(2)
C40 C41 C43 C44 -60.0(4)
C42 C41 C43 C44 123.4(3)
C40 C41 C43 C48 117.3(3)
C42 C41 C43 C48 -59.3(3)
C48 C43 C44 C45 0.9(4)
C41 C43 C44 C45 178.3(2)
C43 C44 C45 C46 0.3(4)
C44 C45 C46 C47 -1.6(4)
C45 C46 C47 C48 1.7(5)
C46 C47 C48 C43 -0.5(4)
C44 C43 C48 C47 -0.8(4)
C41 C43 C48 C47 -178.3(2)
C52 O5 C49 C50 -6.4(9)
Zr O5 C49 C50 175.5(6)
O5 C49 C50 C51 30.4(10)
C49 C50 C51 C52 -40.8(9)
C49 O5 C52 C51 -20.8(6)
Zr O5 C52 C51 157.2(4)
C50 C51 C52 O5 38.0(7)
C56 O6 C53 C54 -33.4(5)
Zr O6 C53 C54 133.9(3)
O6 C53 C54 C55 32.6(5)
C53 C54 C55 C56 -18.9(5)
C53 O6 C56 C55 21.6(4)
Zr O6 C56 C55 -146.5(3)
C54 C55 C56 O6 -1.2(5)
